data_4070468
loop_
_publ_author_name
'Oguadinma, Paul O.'
'Schaper, Frank'

_publ_section_title
;
 \p Back-Bonding in Dibenzyl-\b-diketiminato Copper Olefin Complexes
;
_journal_issue 23
_journal_name_full Organometallics
_journal_page_first 6721
_journal_paper_doi 10.1021/om900840f
_journal_volume 28
_journal_year 2009
_chemical_compound_source 'Synthesized by the authors. See text'
_chemical_formula_moiety '2(C33 H33 Cu1 N2), C7 H8'
_chemical_formula_sum 'C73 H74 Cu2 N4'
_chemical_formula_weight 1134.46
_chemical_name_systematic
; 
 ? 
;
_space_group_IT_number 14
_symmetry_cell_setting monoclinic
_symmetry_space_group_name_Hall '-P 2yn'
_symmetry_space_group_name_H-M 'P 1 21/n 1'
_atom_sites_solution_hydrogens geom
_atom_sites_solution_primary direct
_atom_sites_solution_secondary difmap
_audit_creation_method SHELXL-97
_cell_angle_alpha 90.00
_cell_angle_beta 94.6670(10)
_cell_angle_gamma 90.00
_cell_formula_units_Z 2
_cell_length_a 11.3531(4)
_cell_length_b 11.6674(4)
_cell_length_c 21.9442(7)
_cell_measurement_reflns_used 18728
_cell_measurement_temperature 150
_cell_measurement_theta_max 70.58
_cell_measurement_theta_min 4.04
_cell_volume 2897.12(17)
_computing_cell_refinement 'APEX II (Bruker, 2006)'
_computing_data_collection 'APEX II (Bruker, 2006)'
_computing_data_reduction 'SAINT (Bruker, 2004)'
_computing_molecular_graphics 'SHELXTL (Bruker, 1997)'
_computing_publication_material 'UdMX (local program)'
_computing_structure_refinement 'SHELXL97 (Sheldrick, 1997)'
_computing_structure_solution 'SHELXS97 (Sheldrick, 1997)'
_diffrn_ambient_temperature 150
_diffrn_detector_area_resol_mean 5.5
_diffrn_measured_fraction_theta_full 0.988
_diffrn_measured_fraction_theta_max 0.988
_diffrn_measurement_device_type 'Bruker Smart 6000'
_diffrn_measurement_method \w
_diffrn_radiation_monochromator 'Montel 200 optics'
_diffrn_radiation_source 'Rotating Anode'
_diffrn_radiation_type CuK\a
_diffrn_radiation_wavelength 1.54178
_diffrn_reflns_av_R_equivalents 0.047
_diffrn_reflns_av_sigmaI/netI 0.0246
_diffrn_reflns_limit_h_max 13
_diffrn_reflns_limit_h_min -13
_diffrn_reflns_limit_k_max 13
_diffrn_reflns_limit_k_min -14
_diffrn_reflns_limit_l_max 26
_diffrn_reflns_limit_l_min -26
_diffrn_reflns_number 34599
_diffrn_reflns_theta_full 71.21
_diffrn_reflns_theta_max 71.21
_diffrn_reflns_theta_min 4.04
_diffrn_standards_decay_% 0.00
_diffrn_standards_number 5
_exptl_absorpt_coefficient_mu 1.259
_exptl_absorpt_correction_T_max 0.8817
_exptl_absorpt_correction_T_min 0.7712
_exptl_absorpt_correction_type multi-scan
_exptl_absorpt_process_details 'Sadabs (Sheldrick,1996)'
_exptl_crystal_colour yellow
_exptl_crystal_density_diffrn 1.300
_exptl_crystal_density_method 'not measured'
_exptl_crystal_description block
_exptl_crystal_F_000 1196
_exptl_crystal_size_max 0.20
_exptl_crystal_size_mid 0.16
_exptl_crystal_size_min 0.10
_refine_diff_density_max 0.295
_refine_diff_density_min -0.422
_refine_diff_density_rms 0.071
_refine_ls_extinction_coef 0.0042(2)
_refine_ls_extinction_expression Fc^*^=kFc[1+0.001xFc^2^\l^3^/sin(2\q)]^-1/4^
_refine_ls_extinction_method SHELXL
_refine_ls_goodness_of_fit_ref 1.073
_refine_ls_hydrogen_treatment constr
_refine_ls_matrix_type full
_refine_ls_number_parameters 387
_refine_ls_number_reflns 5536
_refine_ls_number_restraints 69
_refine_ls_restrained_S_all 1.070
_refine_ls_R_factor_all 0.0406
_refine_ls_R_factor_gt 0.0376
_refine_ls_shift/su_max 0.000
_refine_ls_shift/su_mean 0.000
_refine_ls_structure_factor_coef Fsqd
_refine_ls_weighting_details 'calc w=1/[\s^2^(Fo^2^)+(0.0695P)^2^+0.4961P] where P=(Fo^2^+2Fc^2^)/3'
_refine_ls_weighting_scheme calc
_refine_ls_wR_factor_gt 0.1035
_refine_ls_wR_factor_ref 0.1051
_reflns_number_gt 4951
_reflns_number_total 5536
_reflns_threshold_expression I>2\s(I)
_cod_data_source_file om900840f_si_001.cif
_cod_data_source_block comp5
_cod_depositor_comments
;
The following automatic conversions were performed:

'_symmetry_cell_setting' value 'Monoclinic' changed to 'monoclinic'
according to /home/saulius/struct/CIF-dictionaries/cif_core.dic
dictionary named 'cif_core.dic' version 2.4.2 from
2011-04-26.

'_geom_bond_publ_flag' value 'Y' changed to 'y'
according to /home/saulius/struct/CIF-dictionaries/cif_core.dic
dictionary named 'cif_core.dic' version 2.4.2 from 2011-04-26 (48
times).

'_geom_angle_publ_flag' value 'Y' changed to 'y' according
to /home/saulius/struct/CIF-dictionaries/cif_core.dic dictionary
named 'cif_core.dic' version 2.4.2 from 2011-04-26 (67
times).

'_geom_torsion_publ_flag' value 'Y' changed to 'y' according
to /home/saulius/struct/CIF-dictionaries/cif_core.dic dictionary
named 'cif_core.dic' version 2.4.2 from 2011-04-26 (93 times).

Automatic conversion script
Id: cif_fix_values 1715 2011-07-08 13:25:40Z adriana 
;
_cod_original_sg_symbol_H-M P21/n
_cod_database_code 4070468

loop_
_symmetry_equiv_pos_as_xyz
'x, y, z'
'-x+1/2, y+1/2, -z+1/2'
'-x, -y, -z'
'x-1/2, -y-1/2, z-1/2'

loop_
_atom_site_label
_atom_site_type_symbol
_atom_site_fract_x
_atom_site_fract_y
_atom_site_fract_z
_atom_site_U_iso_or_equiv
_atom_site_adp_type
_atom_site_occupancy
_atom_site_symmetry_multiplicity
_atom_site_calc_flag
_atom_site_refinement_flags
_atom_site_disorder_assembly
_atom_site_disorder_group
Cu Cu 0.232120(19) 0.417203(19) 0.102313(10) 0.02544(11) Uani 1 1 d . . .
N1 N 0.17982(12) 0.44010(12) 0.01771(6) 0.0271(3) Uani 1 1 d . . .
N2 N 0.22158(12) 0.57143(11) 0.13217(6) 0.0273(3) Uani 1 1 d . . .
C1 C 0.10329(15) 0.55878(17) -0.07003(8) 0.0360(4) Uani 1 1 d . . .
H1A H 0.1611 0.5280 -0.0966 0.054 Uiso 1 1 calc R . .
H1B H 0.0909 0.6405 -0.0787 0.054 Uiso 1 1 calc R . .
H1C H 0.0282 0.5177 -0.0777 0.054 Uiso 1 1 calc R . .
C2 C 0.14916(13) 0.54348(15) -0.00364(7) 0.0290(3) Uani 1 1 d . . .
C3 C 0.15381(14) 0.64317(15) 0.03225(7) 0.0312(4) Uani 1 1 d . . .
H3A H 0.1318 0.7117 0.0109 0.037 Uiso 1 1 calc R . .
C4 C 0.18619(14) 0.65717(14) 0.09518(8) 0.0306(4) Uani 1 1 d . . .
C5 C 0.17851(18) 0.77864(16) 0.11916(9) 0.0426(4) Uani 1 1 d . . .
H5A H 0.1280 0.7799 0.1533 0.064 Uiso 1 1 calc R . .
H5B H 0.1447 0.8288 0.0864 0.064 Uiso 1 1 calc R . .
H5C H 0.2578 0.8057 0.1332 0.064 Uiso 1 1 calc R . .
C6 C 0.14205(15) 0.56213(14) 0.23482(7) 0.0285(3) Uani 1 1 d . . .
C7 C 0.16392(16) 0.51602(15) 0.29298(8) 0.0357(4) Uani 1 1 d . . .
H7A H 0.2428 0.4988 0.3080 0.043 Uiso 1 1 calc R . .
C8 C 0.07192(19) 0.49476(18) 0.32955(8) 0.0443(5) Uani 1 1 d . . .
H8A H 0.0882 0.4636 0.3693 0.053 Uiso 1 1 calc R . .
C9 C -0.04344(18) 0.51897(17) 0.30806(9) 0.0434(4) Uani 1 1 d . . .
H9A H -0.1062 0.5051 0.3332 0.052 Uiso 1 1 calc R . .
C10 C -0.06703(17) 0.56339(16) 0.24999(9) 0.0390(4) Uani 1 1 d . . .
H10A H -0.1461 0.5798 0.2351 0.047 Uiso 1 1 calc R . .
C11 C 0.02545(15) 0.58407(14) 0.21332(8) 0.0325(4) Uani 1 1 d . . .
H11A H 0.0087 0.6135 0.1732 0.039 Uiso 1 1 calc R . .
C12 C 0.24493(15) 0.59294(14) 0.19782(8) 0.0306(4) Uani 1 1 d . . .
H12A H 0.2640 0.6751 0.2041 0.037 Uiso 1 1 calc R . .
H12B H 0.3151 0.5480 0.2133 0.037 Uiso 1 1 calc R . .
C13 C 0.27256(14) 0.33864(14) -0.06725(7) 0.0289(3) Uani 1 1 d . . .
C14 C 0.38110(15) 0.39175(16) -0.05282(8) 0.0351(4) Uani 1 1 d . . .
H14A H 0.3934 0.4349 -0.0161 0.042 Uiso 1 1 calc R . .
C15 C 0.47151(17) 0.38235(17) -0.09146(10) 0.0425(4) Uani 1 1 d . . .
H15A H 0.5450 0.4193 -0.0812 0.051 Uiso 1 1 calc R . .
C16 C 0.45499(18) 0.31920(17) -0.14499(9) 0.0451(5) Uani 1 1 d . . .
H16A H 0.5172 0.3121 -0.1712 0.054 Uiso 1 1 calc R . .
C17 C 0.34749(18) 0.26672(18) -0.15990(8) 0.0431(4) Uani 1 1 d . . .
H17A H 0.3356 0.2237 -0.1967 0.052 Uiso 1 1 calc R . .
C18 C 0.25696(16) 0.27632(16) -0.12168(8) 0.0357(4) Uani 1 1 d . . .
H18A H 0.1833 0.2401 -0.1326 0.043 Uiso 1 1 calc R . .
C19 C 0.17210(14) 0.34417(15) -0.02573(7) 0.0310(4) Uani 1 1 d . . .
H19A H 0.0965 0.3501 -0.0514 0.037 Uiso 1 1 calc R . .
H19B H 0.1705 0.2716 -0.0024 0.037 Uiso 1 1 calc R . .
C20 C 0.13273(14) 0.19745(15) 0.12678(7) 0.0313(4) Uani 1 1 d . . .
C21 C 0.05678(15) 0.23089(16) 0.17095(8) 0.0367(4) Uani 1 1 d . . .
H21A H 0.0793 0.2910 0.1987 0.044 Uiso 1 1 calc R . .
C22 C -0.05099(16) 0.17644(19) 0.17427(9) 0.0442(5) Uani 1 1 d . . .
H22A H -0.1010 0.1988 0.2048 0.053 Uiso 1 1 calc R . .
C23 C -0.08700(18) 0.08980(19) 0.13368(10) 0.0472(5) Uani 1 1 d . . .
H23A H -0.1615 0.0537 0.1360 0.057 Uiso 1 1 calc R . .
C24 C -0.01267(18) 0.05647(19) 0.08958(10) 0.0464(5) Uani 1 1 d . . .
H24A H -0.0362 -0.0028 0.0615 0.056 Uiso 1 1 calc R . .
C25 C 0.09559(16) 0.10969(17) 0.08659(9) 0.0388(4) Uani 1 1 d . . .
H25A H 0.1458 0.0859 0.0564 0.047 Uiso 1 1 calc R . .
C26 C 0.43922(14) 0.33627(14) 0.17262(7) 0.0300(3) Uani 1 1 d . . .
C27 C 0.49468(15) 0.38135(16) 0.22623(8) 0.0352(4) Uani 1 1 d . . .
H27A H 0.4489 0.3997 0.2593 0.042 Uiso 1 1 calc R . .
C28 C 0.61584(16) 0.39996(16) 0.23220(8) 0.0384(4) Uani 1 1 d . . .
H28A H 0.6520 0.4312 0.2691 0.046 Uiso 1 1 calc R . .
C29 C 0.68426(16) 0.37333(17) 0.18493(8) 0.0382(4) Uani 1 1 d . . .
H29A H 0.7672 0.3856 0.1892 0.046 Uiso 1 1 calc R . .
C30 C 0.63034(16) 0.32845(17) 0.13110(8) 0.0396(4) Uani 1 1 d . . .
H30A H 0.6768 0.3100 0.0983 0.048 Uiso 1 1 calc R . .
C31 C 0.50943(15) 0.31035(16) 0.12475(8) 0.0353(4) Uani 1 1 d . . .
H31A H 0.4736 0.2800 0.0875 0.042 Uiso 1 1 calc R . .
C32 C 0.25102(14) 0.24943(14) 0.12234(8) 0.0298(3) Uani 1 1 d . . .
H32A H 0.3037 0.2064 0.0960 0.036 Uiso 1 1 calc R . .
C33 C 0.30991(12) 0.31509(13) 0.16813(6) 0.0302(3) Uani 1 1 d . . .
H33A H 0.2727 0.3162 0.2079 0.036 Uiso 1 1 calc R . .
C40 C 0.53426(12) 0.01873(13) 0.00370(6) 0.0389(8) Uani 0.50 1 d PRDU A -1
C41 C 0.43815(12) 0.08197(13) -0.02096(6) 0.0368(11) Uani 0.50 1 d PRDU A -1
H41A H 0.4480 0.1600 -0.0317 0.044 Uiso 0.50 1 calc PR B -1
C42 C 0.3271(3) 0.0306(3) -0.02988(17) 0.0385(8) Uani 0.50 1 d PDU A -1
H42A H 0.2620 0.0738 -0.0474 0.046 Uiso 0.50 1 calc PR A -1
C43 C 0.3104(6) -0.0824(6) -0.0135(4) 0.0384(13) Uani 0.50 1 d PDU A -1
H43A H 0.2337 -0.1153 -0.0180 0.046 Uiso 0.50 1 calc PR A -1
C44 C 0.4062(4) -0.1475(3) 0.00940(16) 0.0407(8) Uani 0.50 1 d PDU A -1
H44A H 0.3969 -0.2263 0.0187 0.049 Uiso 0.50 1 calc PR A -1
C45 C 0.5170(4) -0.0948(4) 0.0186(2) 0.0400(10) Uani 0.50 1 d PDU A -1
H45A H 0.5823 -0.1384 0.0355 0.048 Uiso 0.50 1 calc PR A -1
C46 C 0.6541(6) 0.0750(9) 0.0158(5) 0.057(2) Uani 0.50 1 d PDU A -1
H46A H 0.6639 0.1339 -0.0152 0.085 Uiso 0.50 1 calc PR A -1
H46B H 0.7163 0.0171 0.0141 0.085 Uiso 0.50 1 calc PR A -1
H46C H 0.6596 0.1105 0.0565 0.085 Uiso 0.50 1 calc PR A -1

loop_
_atom_site_aniso_label
_atom_site_aniso_U_11
_atom_site_aniso_U_22
_atom_site_aniso_U_33
_atom_site_aniso_U_23
_atom_site_aniso_U_13
_atom_site_aniso_U_12
Cu 0.02796(16) 0.02563(16) 0.02324(15) 0.00098(8) 0.00518(9) 0.00109(8)
N1 0.0269(7) 0.0323(7) 0.0227(6) -0.0002(5) 0.0057(5) -0.0005(5)
N2 0.0297(7) 0.0257(7) 0.0270(7) -0.0027(5) 0.0061(5) -0.0003(5)
C1 0.0313(9) 0.0489(11) 0.0283(8) 0.0077(8) 0.0048(7) 0.0036(7)
C2 0.0237(7) 0.0367(9) 0.0276(8) 0.0062(7) 0.0074(6) 0.0003(6)
C3 0.0312(8) 0.0302(9) 0.0333(8) 0.0093(7) 0.0096(6) 0.0039(7)
C4 0.0288(8) 0.0274(8) 0.0368(8) 0.0005(7) 0.0108(6) 0.0004(6)
C5 0.0560(12) 0.0281(9) 0.0450(10) 0.0005(8) 0.0127(8) 0.0005(8)
C6 0.0349(9) 0.0240(8) 0.0269(8) -0.0053(6) 0.0042(6) -0.0021(6)
C7 0.0411(10) 0.0339(9) 0.0319(8) -0.0016(7) 0.0024(7) 0.0024(7)
C8 0.0601(12) 0.0423(11) 0.0317(9) 0.0071(8) 0.0109(8) 0.0022(9)
C9 0.0492(11) 0.0406(11) 0.0433(10) 0.0013(8) 0.0215(8) -0.0037(8)
C10 0.0353(9) 0.0382(10) 0.0443(10) -0.0020(8) 0.0081(8) -0.0024(7)
C11 0.0343(9) 0.0346(9) 0.0288(8) -0.0004(7) 0.0044(7) -0.0021(7)
C12 0.0310(8) 0.0318(9) 0.0291(8) -0.0061(7) 0.0038(6) -0.0023(6)
C13 0.0319(8) 0.0303(9) 0.0249(7) 0.0032(6) 0.0041(6) 0.0039(6)
C14 0.0361(9) 0.0331(9) 0.0368(9) -0.0022(7) 0.0073(7) 0.0002(7)
C15 0.0357(10) 0.0378(10) 0.0559(12) 0.0032(9) 0.0147(8) 0.0002(8)
C16 0.0499(11) 0.0437(11) 0.0449(10) 0.0055(9) 0.0247(9) 0.0097(9)
C17 0.0531(11) 0.0486(12) 0.0287(8) -0.0017(8) 0.0104(8) 0.0109(9)
C18 0.0387(9) 0.0400(10) 0.0282(8) -0.0013(7) 0.0013(7) 0.0046(7)
C19 0.0329(8) 0.0349(9) 0.0255(7) -0.0037(7) 0.0050(6) -0.0037(7)
C20 0.0319(8) 0.0288(8) 0.0334(8) 0.0086(7) 0.0036(6) 0.0023(7)
C21 0.0354(9) 0.0416(10) 0.0333(8) 0.0074(8) 0.0041(7) 0.0038(7)
C22 0.0363(10) 0.0604(13) 0.0369(9) 0.0143(9) 0.0084(7) 0.0041(9)
C23 0.0357(10) 0.0619(14) 0.0439(11) 0.0185(9) 0.0017(8) -0.0112(9)
C24 0.0442(11) 0.0478(11) 0.0466(11) 0.0024(9) -0.0009(9) -0.0107(9)
C25 0.0382(10) 0.0367(10) 0.0419(10) 0.0018(8) 0.0060(7) -0.0010(8)
C26 0.0322(8) 0.0283(8) 0.0297(8) 0.0059(7) 0.0038(6) 0.0028(6)
C27 0.0381(9) 0.0387(10) 0.0289(8) 0.0036(7) 0.0040(7) 0.0045(7)
C28 0.0380(10) 0.0442(11) 0.0320(9) 0.0008(8) -0.0019(7) 0.0029(8)
C29 0.0315(9) 0.0400(10) 0.0429(9) 0.0007(8) 0.0023(7) -0.0015(7)
C30 0.0366(9) 0.0432(11) 0.0404(9) -0.0064(8) 0.0117(7) -0.0010(8)
C31 0.0369(9) 0.0372(9) 0.0322(8) -0.0038(7) 0.0049(7) -0.0026(7)
C32 0.0318(8) 0.0248(8) 0.0336(8) 0.0046(7) 0.0069(6) 0.0041(6)
C33 0.0330(8) 0.0297(8) 0.0285(7) 0.0069(7) 0.0053(6) 0.0036(6)
C40 0.040(2) 0.049(2) 0.0287(15) -0.0116(16) 0.0065(16) -0.0024(17)
C41 0.038(3) 0.037(2) 0.036(2) -0.0011(16) 0.0080(19) 0.0028(18)
C42 0.0404(18) 0.038(2) 0.0378(18) 0.0059(16) 0.0071(14) 0.0051(15)
C43 0.034(3) 0.044(3) 0.038(2) 0.0029(19) 0.011(3) -0.004(2)
C44 0.056(2) 0.0333(19) 0.0322(17) 0.0024(15) 0.0030(16) 0.0054(17)
C45 0.039(3) 0.050(2) 0.0298(19) -0.0003(17) -0.0018(16) 0.0153(18)
C46 0.035(4) 0.086(5) 0.051(3) -0.009(3) 0.014(3) -0.016(3)

loop_
_atom_type_symbol
_atom_type_description
_atom_type_scat_dispersion_real
_atom_type_scat_dispersion_imag
_atom_type_scat_source
C C 0.0181 0.0091 'International Tables Vol C Tables 4.2.6.8 and 6.1.1.4'
H H 0.0000 0.0000 'International Tables Vol C Tables 4.2.6.8 and 6.1.1.4'
N N 0.0311 0.0180 'International Tables Vol C Tables 4.2.6.8 and 6.1.1.4'
Cu Cu -1.9646 0.5888 'International Tables Vol C Tables 4.2.6.8 and 6.1.1.4'

loop_
_geom_angle_atom_site_label_1
_geom_angle_atom_site_label_2
_geom_angle_atom_site_label_3
_geom_angle
_geom_angle_publ_flag
N1 CU N2 100.15(6) y
N1 CU C32 111.41(7) y
N2 CU C32 147.58(7) y
N1 CU C33 148.86(6) y
N2 CU C33 110.14(6) y
C32 CU C33 40.34(6) y
C2 N1 C19 117.56(13) y
C2 N1 CU 121.19(11) y
C19 N1 CU 121.25(11) y
C4 N2 C12 119.52(14) y
C4 N2 CU 121.36(11) y
C12 N2 CU 118.96(11) y
C2 C1 H1A 109.5 ?
C2 C1 H1B 109.5 ?
H1A C1 H1B 109.5 ?
C2 C1 H1C 109.5 ?
H1A C1 H1C 109.5 ?
H1B C1 H1C 109.5 ?
N1 C2 C3 123.85(14) y
N1 C2 C1 120.30(15) y
C3 C2 C1 115.84(15) y
C2 C3 C4 129.86(15) y
C2 C3 H3A 115.1 ?
C4 C3 H3A 115.1 ?
N2 C4 C3 123.56(15) y
N2 C4 C5 120.96(15) y
C3 C4 C5 115.49(15) y
C4 C5 H5A 109.5 ?
C4 C5 H5B 109.5 ?
H5A C5 H5B 109.5 ?
C4 C5 H5C 109.5 ?
H5A C5 H5C 109.5 ?
H5B C5 H5C 109.5 ?
C7 C6 C11 118.46(16) y
C7 C6 C12 119.69(15) y
C11 C6 C12 121.77(15) y
C6 C7 C8 120.87(17) y
C6 C7 H7A 119.6 ?
C8 C7 H7A 119.6 ?
C9 C8 C7 120.09(17) y
C9 C8 H8A 120 ?
C7 C8 H8A 120 ?
C10 C9 C8 119.85(17) y
C10 C9 H9A 120.1 ?
C8 C9 H9A 120.1 ?
C9 C10 C11 119.90(18) y
C9 C10 H10A 120.1 ?
C11 C10 H10A 120.1 ?
C6 C11 C10 120.82(16) y
C6 C11 H11A 119.6 ?
C10 C11 H11A 119.6 ?
N2 C12 C6 113.56(13) y
N2 C12 H12A 108.9 ?
C6 C12 H12A 108.9 ?
N2 C12 H12B 108.9 ?
C6 C12 H12B 108.9 ?
H12A C12 H12B 107.7 ?
C14 C13 C18 118.30(15) y
C14 C13 C19 122.60(14) y
C18 C13 C19 119.09(15) y
C15 C14 C13 120.71(17) y
C15 C14 H14A 119.6 ?
C13 C14 H14A 119.6 ?
C16 C15 C14 120.26(18) y
C16 C15 H15A 119.9 ?
C14 C15 H15A 119.9 ?
C17 C16 C15 119.51(17) y
C17 C16 H16A 120.2 ?
C15 C16 H16A 120.2 ?
C16 C17 C18 120.43(17) y
C16 C17 H17A 119.8 ?
C18 C17 H17A 119.8 ?
C17 C18 C13 120.79(17) y
C17 C18 H18A 119.6 ?
C13 C18 H18A 119.6 ?
N1 C19 C13 114.46(13) y
N1 C19 H19A 108.6 ?
C13 C19 H19A 108.6 ?
N1 C19 H19B 108.6 ?
C13 C19 H19B 108.6 ?
H19A C19 H19B 107.6 ?
C25 C20 C21 118.02(16) y
C25 C20 C32 119.16(15) y
C21 C20 C32 122.80(16) y
C22 C21 C20 120.22(18) y
C22 C21 H21A 119.9 ?
C20 C21 H21A 119.9 ?
C21 C22 C23 121.05(18) y
C21 C22 H22A 119.5 ?
C23 C22 H22A 119.5 ?
C22 C23 C24 119.14(18) y
C22 C23 H23A 120.4 ?
C24 C23 H23A 120.4 ?
C25 C24 C23 119.97(19) y
C25 C24 H24A 120 ?
C23 C24 H24A 120 ?
C24 C25 C20 121.59(18) y
C24 C25 H25A 119.2 ?
C20 C25 H25A 119.2 ?
C27 C26 C31 117.98(15) y
C27 C26 C33 119.75(15) y
C31 C26 C33 122.25(15) y
C28 C27 C26 121.04(16) y
C28 C27 H27A 119.5 ?
C26 C27 H27A 119.5 ?
C29 C28 C27 120.50(17) y
C29 C28 H28A 119.8 ?
C27 C28 H28A 119.8 ?
C28 C29 C30 119.21(17) y
C28 C29 H29A 120.4 ?
C30 C29 H29A 120.4 ?
C31 C30 C29 120.55(16) y
C31 C30 H30A 119.7 ?
C29 C30 H30A 119.7 ?
C30 C31 C26 120.72(16) y
C30 C31 H31A 119.6 ?
C26 C31 H31A 119.6 ?
C33 C32 C20 124.20(15) y
C33 C32 CU 70.04(9) y
C20 C32 CU 109.31(11) y
C33 C32 H32A 114.8 ?
C20 C32 H32A 114.8 ?
CU C32 H32A 114.8 ?
C32 C33 C26 123.68(14) y
C32 C33 CU 69.62(9) y
C26 C33 CU 108.78(10) y
C32 C33 H33A 115.2 ?
C26 C33 H33A 115.2 ?
CU C33 H33A 115.2 ?
C45 C40 C41 118.6(2) y
C45 C40 C46 121.1(4) y
C41 C40 C46 120.2(4) y
C40 C41 C42 119.88(17) y
C40 C41 H41A 120.1 ?
C42 C41 H41A 120.1 ?
C43 C42 C41 120.9(4) y
C43 C42 H42A 119.5 ?
C41 C42 H42A 119.5 ?
C42 C43 C44 119.7(5) y
C42 C43 H43A 120.1 ?
C44 C43 H43A 120.1 ?
C43 C44 C45 118.7(4) y
C43 C44 H44A 120.6 ?
C45 C44 H44A 120.6 ?
C40 C45 C44 122.0(4) y
C40 C45 H45A 119 ?
C44 C45 H45A 119 ?

loop_
_geom_bond_atom_site_label_1
_geom_bond_atom_site_label_2
_geom_bond_distance
_geom_bond_publ_flag
Cu N1 1.9214(13) y
Cu N2 1.9220(13) y
Cu C32 2.0138(16) y
Cu C33 2.0193(14) y
N1 C2 1.330(2) y
N1 C19 1.468(2) y
N2 C4 1.330(2) y
N2 C12 1.465(2) y
C1 C2 1.517(2) y
C1 H1a 0.98 ?
C1 H1b 0.98 ?
C1 H1c 0.98 ?
C2 C3 1.403(2) y
C3 C4 1.409(2) y
C3 H3a 0.95 ?
C4 C5 1.517(2) y
C5 H5a 0.98 ?
C5 H5b 0.98 ?
C5 H5c 0.98 ?
C6 C7 1.389(2) y
C6 C11 1.392(2) y
C6 C12 1.519(2) y
C7 C8 1.390(3) y
C7 H7a 0.95 ?
C8 C9 1.384(3) y
C8 H8a 0.95 ?
C9 C10 1.382(3) y
C9 H9a 0.95 ?
C10 C11 1.395(2) y
C10 H10a 0.95 ?
C11 H11a 0.95 ?
C12 H12a 0.99 ?
C12 H12b 0.99 ?
C13 C14 1.393(2) y
C13 C18 1.397(2) y
C13 C19 1.518(2) y
C14 C15 1.388(2) y
C14 H14a 0.95 ?
C15 C16 1.386(3) y
C15 H15a 0.95 ?
C16 C17 1.381(3) y
C16 H16a 0.95 ?
C17 C18 1.383(2) y
C17 H17a 0.95 ?
C18 H18a 0.95 ?
C19 H19a 0.99 ?
C19 H19b 0.99 ?
C20 C25 1.394(3) y
C20 C21 1.404(2) y
C20 C32 1.484(2) y
C21 C22 1.386(3) y
C21 H21a 0.95 ?
C22 C23 1.387(3) y
C22 H22a 0.95 ?
C23 C24 1.390(3) y
C23 H23a 0.95 ?
C24 C25 1.383(3) y
C24 H24a 0.95 ?
C25 H25a 0.95 ?
C26 C27 1.392(2) y
C26 C31 1.402(2) y
C26 C33 1.484(2) y
C27 C28 1.388(3) y
C27 H27a 0.95 ?
C28 C29 1.381(3) y
C28 H28a 0.95 ?
C29 C30 1.388(3) y
C29 H29a 0.95 ?
C30 C31 1.385(2) y
C30 H30a 0.95 ?
C31 H31a 0.95 ?
C32 C33 1.391(2) y
C32 H32a 1 ?
C33 H33a 1 ?
C40 C45 1.382(5) y
C40 C41 1.3899 y
C40 C46 1.515(7) y
C41 C42 1.396(4) y
C41 H41a 0.95 ?
C42 C43 1.384(8) y
C42 H42a 0.95 ?
C43 C44 1.387(7) y
C43 H43a 0.95 ?
C44 C45 1.399(6) y
C44 H44a 0.95 ?
C45 H45a 0.95 ?
C46 H46a 0.98 ?
C46 H46b 0.98 ?
C46 H46c 0.98 ?

loop_
_geom_torsion_atom_site_label_1
_geom_torsion_atom_site_label_2
_geom_torsion_atom_site_label_3
_geom_torsion_atom_site_label_4
_geom_torsion
_geom_torsion_publ_flag
N2 CU N1 C2 -0.02(13) y
C32 CU N1 C2 172.44(12) y
C33 CU N1 C2 -166.65(11) y
N2 CU N1 C19 -179.95(11) y
C32 CU N1 C19 -7.49(13) y
C33 CU N1 C19 13.42(19) y
N1 CU N2 C4 -0.55(13) y
C32 CU N2 C4 -167.38(12) y
C33 CU N2 C4 172.14(12) y
N1 CU N2 C12 174.99(11) y
C32 CU N2 C12 8.16(19) y
C33 CU N2 C12 -12.32(13) y
C19 N1 C2 C3 -178.97(14) y
CU N1 C2 C3 1.1(2) y
C19 N1 C2 C1 2.5(2) y
CU N1 C2 C1 -177.46(11) y
N1 C2 C3 C4 -1.9(3) y
C1 C2 C3 C4 176.68(16) y
C12 N2 C4 C3 -175.44(15) y
CU N2 C4 C3 0.1(2) y
C12 N2 C4 C5 4.7(2) y
CU N2 C4 C5 -179.82(12) y
C2 C3 C4 N2 1.3(3) y
C2 C3 C4 C5 -178.84(16) y
C11 C6 C7 C8 -1.5(3) y
C12 C6 C7 C8 175.32(17) y
C6 C7 C8 C9 0.3(3) y
C7 C8 C9 C10 0.6(3) y
C8 C9 C10 C11 -0.2(3) y
C7 C6 C11 C10 1.9(2) y
C12 C6 C11 C10 -174.93(16) y
C9 C10 C11 C6 -1.0(3) y
C4 N2 C12 C6 97.21(17) y
CU N2 C12 C6 -78.42(16) y
C7 C6 C12 N2 143.96(16) y
C11 C6 C12 N2 -39.3(2) y
C18 C13 C14 C15 -0.3(3) y
C19 C13 C14 C15 178.53(17) y
C13 C14 C15 C16 -0.3(3) y
C14 C15 C16 C17 0.7(3) y
C15 C16 C17 C18 -0.4(3) y
C16 C17 C18 C13 -0.3(3) y
C14 C13 C18 C17 0.7(3) y
C19 C13 C18 C17 -178.25(16) y
C2 N1 C19 C13 77.37(18) y
CU N1 C19 C13 -102.70(14) y
C14 C13 C19 N1 21.2(2) y
C18 C13 C19 N1 -159.92(15) y
C25 C20 C21 C22 0.7(3) y
C32 C20 C21 C22 -177.71(15) y
C20 C21 C22 C23 -1.2(3) y
C21 C22 C23 C24 0.9(3) y
C22 C23 C24 C25 -0.1(3) y
C23 C24 C25 C20 -0.4(3) y
C21 C20 C25 C24 0.0(3) y
C32 C20 C25 C24 178.54(17) y
C31 C26 C27 C28 -0.1(3) y
C33 C26 C27 C28 178.71(16) y
C26 C27 C28 C29 -0.4(3) y
C27 C28 C29 C30 0.5(3) y
C28 C29 C30 C31 -0.1(3) y
C29 C30 C31 C26 -0.4(3) y
C27 C26 C31 C30 0.5(3) y
C33 C26 C31 C30 -178.30(16) y
C25 C20 C32 C33 -162.99(16) y
C21 C20 C32 C33 15.4(2) y
C25 C20 C32 CU 118.51(15) y
C21 C20 C32 CU -63.08(18) y
N1 CU C32 C33 163.44(9) y
N2 CU C32 C33 -30.49(16) y
N1 CU C32 C20 -76.14(12) y
N2 CU C32 C20 89.93(16) y
C33 CU C32 C20 120.42(15) y
C20 C32 C33 C26 160.21(15) y
CU C32 C33 C26 -99.51(14) y
C20 C32 C33 CU -100.28(15) y
C27 C26 C33 C32 -166.21(16) y
C31 C26 C33 C32 12.6(2) y
C27 C26 C33 CU 116.23(15) y
C31 C26 C33 CU -65.01(18) y
N1 CU C33 C32 -30.87(16) y
N2 CU C33 C32 163.16(9) y
N1 CU C33 C26 89.03(15) y
N2 CU C33 C26 -76.94(12) y
C32 CU C33 C26 119.90(15) y
C45 C40 C41 C42 0.3(3) y
C46 C40 C41 C42 -177.6(6) y
C40 C41 C42 C43 1.1(6) y
C41 C42 C43 C44 -3.1(1) y
C42 C43 C44 C45 3.5(1) y
C41 C40 C45 C44 0.1(5) y
C46 C40 C45 C44 178.1(6) y
C43 C44 C45 C40 -2.1(7) y
